data_2104766
loop_
_publ_author_name
'Scheins, Stephan'
'Zheng, Shao-Liang'
'Benedict, Jason B.'
'Coppens, Philip'

_publ_section_title
;
 Charge-density analysis of the ground state of a photochromic
 1,10-phenanthroline zinc(II) bis(thiolate) complex
;
_journal_coeditor_code PI5004
_journal_issue 3
_journal_name_full 'Acta Crystallographica Section B'
_journal_page_first 366
_journal_page_last 372
_journal_paper_doi 10.1107/S0108768110009687
_journal_volume 66
_journal_year 2010
_chemical_formula_moiety 'C26 H22 N2 S2 Zn'
_chemical_formula_sum 'C26 H22 N2 S2 Zn'
_chemical_formula_weight 491.99
_chemical_name_systematic
; 
 ? 
;
_space_group_IT_number 14
_symmetry_cell_setting monoclinic
_symmetry_space_group_name_Hall '-P 2ybc'
_symmetry_space_group_name_H-M 'P 1 21/c 1'
_atom_sites_solution_hydrogens geom
_atom_sites_solution_primary direct
_atom_sites_solution_secondary difmap
_audit_creation_method SHELXL-97
_cell_angle_alpha 90.00
_cell_angle_beta 107.9240(10)
_cell_angle_gamma 90.00
_cell_formula_units_Z 4
_cell_length_a 9.9280(4)
_cell_length_b 19.9226(8)
_cell_length_c 12.0100(5)
_cell_measurement_reflns_used 9906
_cell_measurement_temperature 90(1)
_cell_measurement_theta_max 52.104
_cell_measurement_theta_min 27.647
_cell_volume 2260.18(16)
_computing_data_reduction 'SORTAV Blessing 1997'
_computing_molecular_graphics 'Volkov et al, (2006)'
_computing_publication_material 'Volkov et al, (2006)'
_computing_structure_refinement 'Volkov et al, (2006)'
_computing_structure_solution 'SHELXS-97 (Sheldrick, 1990)'
_diffrn_ambient_temperature 90(1)
_diffrn_measured_fraction_theta_full 1.000
_diffrn_measured_fraction_theta_max 1.000
_diffrn_measurement_device_type
;
Bruker SMART Apex II CCD Detector
;
_diffrn_measurement_method \f
_diffrn_radiation_monochromator graphite
_diffrn_radiation_source 'rotating anode'
_diffrn_radiation_type MoK\a
_diffrn_radiation_wavelength 0.71073
_diffrn_reflns_av_R_equivalents 0.0000
_diffrn_reflns_av_sigmaI/netI 0.0504
_diffrn_reflns_limit_h_max 21
_diffrn_reflns_limit_h_min -22
_diffrn_reflns_limit_k_max 44
_diffrn_reflns_limit_k_min 0
_diffrn_reflns_limit_l_max 26
_diffrn_reflns_limit_l_min 0
_diffrn_reflns_number 293231
_diffrn_reflns_theta_full 52.32
_diffrn_reflns_theta_max 52.32
_diffrn_reflns_theta_min 2.04
_exptl_absorpt_coefficient_mu 1.286
_exptl_absorpt_correction_T_max 0.781
_exptl_absorpt_correction_T_min 0.754
_exptl_absorpt_correction_type empirical
_exptl_absorpt_process_details spherical
_exptl_crystal_colour 'pale yellow'
_exptl_crystal_density_diffrn 1.446
_exptl_crystal_density_method 'not measured'
_exptl_crystal_description sphere
_exptl_crystal_F_000 1016
_exptl_crystal_size_rad 0.15
_refine_diff_density_max 0.302
_refine_diff_density_min -0.357
_refine_diff_density_rms 0.039
_refine_ls_extinction_method none
_refine_ls_goodness_of_fit_ref 0.917
_refine_ls_hydrogen_treatment constr
_refine_ls_matrix_type full
_refine_ls_number_parameters 837
_refine_ls_number_reflns 21306
_refine_ls_number_restraints 0
_refine_ls_restrained_S_all 0.917
_refine_ls_R_factor_all 0.026
_refine_ls_R_factor_gt 0.014
_refine_ls_R_Fsqd_factor 0.019
_refine_ls_shift/su_max 0.00003
_refine_ls_shift/su_mean 0.000
_refine_ls_structure_factor_coef F
_refine_ls_weighting_details
;
     calc w=1/[\s^2^(Fo^2^)+(0.0379P)^2^+0.1410P] where P=(Fo^2^+2Fc^2^)/3 
;
_refine_ls_weighting_scheme calc
_refine_ls_wR_factor_ref 0.017
_reflns_number_gt 21306
_reflns_number_total 26207
_reflns_threshold_expression >3sigma(I)
_cod_data_source_file pi5004.cif
_cod_data_source_block ZnSMe
_cod_depositor_comments
;
The following automatic conversions were performed:
'_symmetry_cell_setting' value 'Monoclinic' changed to 'monoclinic'
according to '/home/saulius/struct/CIF-dictionaries/cif_core.dic'
dictionary named 'cif_core.dic' version 2.4.1 from 2010-06-29.

Automatic conversion script
Id: cif_fix_enum 1527 2010-12-29 10:47:43Z saulius 
;
_cod_original_sg_symbol_H-M P21/c
_cod_database_code 2104766
_cod_database_fobs_code 2104766
_atom_site_anharm_details
;
The atomic anharmonic pdf is approximated by a Gram-Charlier expansion
about the harmonic pdf, according to the expression :

      P(u) = (1 + Cijk*Hijk/3! + Dijkl*Hijkl/4!)*P(0)

The coefficients Cijk and Dijkl are refined in the least squares procedure.
The reported coefficients Cijk are multiplied by 1000 and Dijkl by 10000.
;

loop_
_symmetry_equiv_pos_as_xyz
'x, y, z'
'-x, y+1/2, -z+1/2'
'-x, -y, -z'
'x, -y-1/2, z-1/2'

loop_
_atom_site_aniso_label
_atom_site_aniso_U_11
_atom_site_aniso_U_22
_atom_site_aniso_U_33
_atom_site_aniso_U_12
_atom_site_aniso_U_13
_atom_site_aniso_U_23
Zn(1) 0.01443(3) 0.01229(3) 0.01206(3) 0.001129(19) 0.00620(2) -0.001416(17)
S(1) 0.01847(2) 0.013401(19) 0.01460(2) 0.002679(16) 0.009212(17) 0.000825(15)
S(2) 0.02446(3) 0.01439(2) 0.01657(2) 0.000138(19) 0.01276(2) -0.001199(16)
N(1) 0.01337(7) 0.01281(6) 0.01200(7) 0.00014(6) 0.00404(6) -0.00201(6)
N(2) 0.01208(7) 0.01422(7) 0.01120(6) 0.00110(6) 0.00402(6) -0.00150(5)
C(1) 0.01633(9) 0.01521(8) 0.01471(8) -0.00132(6) 0.00263(7) -0.00329(6)
C(2) 0.01480(9) 0.01797(9) 0.02071(10) -0.00170(7) 0.00115(8) -0.00317(8)
C(3) 0.01261(9) 0.01763(8) 0.02312(10) -0.00017(7) 0.00388(8) -0.00152(8)
C(4) 0.01233(8) 0.01391(7) 0.01702(8) 0.00097(6) 0.00578(6) -0.00055(6)
C(5) 0.01543(9) 0.01855(9) 0.02114(9) 0.00264(7) 0.00910(8) -0.00271(8)
C(6) 0.01828(10) 0.01873(9) 0.01730(8) 0.00281(7) 0.00908(8) -0.00357(7)
C(7) 0.01601(9) 0.01465(7) 0.01149(6) 0.00171(6) 0.00571(6) -0.00189(6)
C(8) 0.01970(10) 0.01917(9) 0.01183(7) 0.00106(7) 0.00411(7) -0.00400(7)
C(9) 0.01700(10) 0.02072(9) 0.01271(7) 0.00010(7) 0.00166(7) -0.00317(7)
C(10) 0.01309(8) 0.01858(8) 0.01357(7) 0.00124(6) 0.00285(6) -0.00175(6)
C(11) 0.01266(7) 0.01219(6) 0.01033(6) 0.00118(5) 0.00461(5) -0.00081(5)
C(12) 0.01203(7) 0.01163(6) 0.01193(6) 0.00054(5) 0.00457(6) -0.00064(5)
C(13) 0.01334(7) 0.01192(6) 0.01266(6) 0.00036(6) 0.00555(6) -0.00041(5)
C(14) 0.01597(8) 0.01245(6) 0.01386(7) -0.00220(6) 0.00687(6) -0.00258(5)
C(15) 0.01675(8) 0.01352(7) 0.01385(7) -0.00318(6) 0.00735(6) -0.00242(6)
C(16) 0.01614(8) 0.01310(7) 0.01173(6) -0.00150(6) 0.00543(6) -0.00201(5)
C(17) 0.01771(8) 0.01281(7) 0.01485(7) -0.00322(6) 0.00637(7) -0.00261(6)
C(18) 0.01627(8) 0.01297(7) 0.01599(7) -0.00243(6) 0.00745(7) -0.00128(6)
C(19) 0.01770(9) 0.01339(7) 0.01295(7) -0.00010(6) 0.00669(6) -0.00058(6)
C(20) 0.01550(9) 0.01690(8) 0.01597(8) 0.00023(7) 0.00544(7) -0.00154(7)
C(21) 0.01682(9) 0.01601(8) 0.01556(8) -0.00100(7) 0.00391(7) -0.00286(7)
C(22) 0.01799(9) 0.01283(7) 0.01434(7) 0.00070(6) 0.00512(7) -0.00112(6)
C(23) 0.01597(9) 0.01448(7) 0.01495(7) 0.00102(6) 0.00412(7) -0.00022(6)
C(24) 0.01729(9) 0.01429(7) 0.01304(7) -0.00094(7) 0.00412(6) -0.00114(6)
C(25) 0.02845(12) 0.01906(9) 0.01543(8) -0.00325(8) 0.01132(8) -0.00465(6)
C(26) 0.02708(12) 0.01935(9) 0.02427(11) 0.00420(9) 0.00693(9) -0.00719(8)

loop_
_atom_site_label
_atom_site_type_symbol
_atom_site_fract_x
_atom_site_fract_y
_atom_site_fract_z
_atom_site_U_iso_or_equiv
_atom_site_occupancy
_atom_site_symmetry_multiplicity
Zn(1) Zn 0.287310(7) 0.507532(3) 0.230086(5) 0.012 1 4
S(1) S 0.226142(7) 0.616984(3) 0.204640(5) 0.015 1 4
S(2) S 0.222559(8) 0.434642(3) 0.350058(6) 0.017 1 4
N(1) N 0.50274(3) 0.493770(12) 0.24780(2) 0.013 1 4
N(2) N 0.27238(3) 0.454914(12) 0.07355(2) 0.012 1 4
C(1) C 0.61377(3) 0.512840(12) 0.33614(2) 0.016 1 4
C(2) C 0.75334(3) 0.496864(14) 0.34102(3) 0.019 1 4
C(3) C 0.77728(3) 0.459483(14) 0.25200(3) 0.018 1 4
C(4) C 0.66055(3) 0.437642(12) 0.15836(2) 0.014 1 4
C(5) C 0.67406(3) 0.396265(14) 0.06430(3) 0.018 1 4
C(6) C 0.55733(3) 0.374143(14) -0.02115(3) 0.017 1 4
C(7) C 0.41754(3) 0.392513(12) -0.02074(2) 0.014 1 4
C(8) C 0.29357(3) 0.369352(14) -0.10547(2) 0.017 1 4
C(9) C 0.16322(3) 0.389250(14) -0.09842(2) 0.017 1 4
C(10) C 0.15747(3) 0.432398(13) -0.00754(2) 0.015 1 4
C(11) C 0.40109(3) 0.434829(10) 0.068215(18) 0.011 1 4
C(12) C 0.52446(3) 0.456736(10) 0.160153(19) 0.012 1 4
C(13) C 0.18199(2) 0.639192(11) 0.33256(2) 0.012 1 4
C(14) C 0.09253(3) 0.599965(12) 0.37673(2) 0.014 1 4
C(15) C 0.05412(3) 0.621549(12) 0.47327(2) 0.014 1 4
C(16) C 0.10297(3) 0.682432(12) 0.52901(2) 0.013 1 4
C(17) C 0.19224(3) 0.721347(12) 0.48491(2) 0.015 1 4
C(18) C 0.23139(3) 0.700267(12) 0.38847(2) 0.015 1 4
C(19) C 0.27536(3) 0.361333(12) 0.28908(2) 0.014 1 4
C(20) C 0.17496(3) 0.324279(14) 0.20372(2) 0.016 1 4
C(21) C 0.21519(3) 0.269380(14) 0.14935(2) 0.016 1 4
C(22) C 0.35699(3) 0.249743(12) 0.17769(2) 0.015 1 4
C(23) C 0.45697(3) 0.285552(13) 0.26540(2) 0.015 1 4
C(24) C 0.41715(3) 0.340316(13) 0.32100(2) 0.015 1 4
C(25) C 0.06010(4) 0.705248(14) 0.63267(2) 0.02 1 4
C(26) C 0.39901(4) 0.192671(17) 0.11325(3) 0.024 1 4
H(1) H 0.596214 0.541683 0.406922 0.019079 1 4
H(2) H 0.841397 0.513639 0.413835 0.022576 1 4
H(3) H 0.884229 0.447196 0.254112 0.021758 1 4
H(5) H 0.778377 0.382523 0.061108 0.02113 1 4
H(6) H 0.570274 0.342318 -0.090142 0.020734 1 4
H(8) H 0.300519 0.336416 -0.175097 0.020423 1 4
H(9) H 0.066774 0.3718 -0.162217 0.0209 1 4
H(10) H 0.054622 0.448032 -0.003362 0.018393 1 4
H(14) H 0.052923 0.552587 0.335486 0.016232 1 4
H(15) H -0.015119 0.590509 0.505786 0.016901 1 4
H(17) H 0.231662 0.7687 0.526341 0.017732 1 4
H(18) H 0.300705 0.73146 0.356337 0.017343 1 4
H(20) H 0.064427 0.338535 0.179504 0.019136 1 4
H(21) H 0.135235 0.241366 0.084203 0.019609 1 4
H(23) H 0.567117 0.270535 0.290694 0.018315 1 4
H(24) H 0.496353 0.366796 0.3893 0.017956 1 4
H(261) H 0.489087 0.16691 0.166544 0.03478 1 4
H(251) H 0.062757 0.758118 0.642506 0.04148 1 4
H(253) H -0.041837 0.687854 0.62969 0.04539 1 4
H(262) H 0.314418 0.158668 0.078428 0.04149 1 4
H(263) H 0.431425 0.212184 0.043583 0.03674 1 4
H(252) H 0.132637 0.684663 0.708928 0.03658 1 4

loop_
_atom_type_symbol
_atom_type_description
_atom_type_scat_dispersion_real
_atom_type_scat_dispersion_imag
_atom_type_scat_source
C C 0.0033 0.0016 'International Tables Vol C Tables 4.2.6.8 and 6.1.1.4'
H H 0.0000 0.0000 'International Tables Vol C Tables 4.2.6.8 and 6.1.1.4'
N N 0.0061 0.0033 'International Tables Vol C Tables 4.2.6.8 and 6.1.1.4'
S S 0.1246 0.1234 'International Tables Vol C Tables 4.2.6.8 and 6.1.1.4'
Zn Zn 0.2839 1.4301 'International Tables Vol C Tables 4.2.6.8 and 6.1.1.4'

loop_
_geom_angle_atom_site_label_1
_geom_angle_atom_site_label_2
_geom_angle_atom_site_label_3
_geom_angle
_geom_angle_site_symmetry_1
_geom_angle_site_symmetry_2
_geom_angle_site_symmetry_3
_geom_angle_publ_flag
S(1) ZN(1) S(2) 125.850(3) 1_555 1_555 1_555 yes
ZN(1) S(1) C(13) 104.523(8) 1_555 1_555 1_555 yes
ZN(1) S(2) C(19) 94.972(8) 1_555 1_555 1_555 yes
C(1) N(1) C(12) 118.97(2) 1_555 1_555 1_555 yes
C(10) N(2) C(11) 118.25(2) 1_555 1_555 1_555 yes
N(1) C(1) C(2) 122.25(3) 1_555 1_555 1_555 yes
N(1) C(1) H(1) 118.93(3) 1_555 1_555 1_555 yes
C(2) C(1) H(1) 118.82(3) 1_555 1_555 1_555 yes
C(1) C(2) C(3) 119.46(3) 1_555 1_555 1_555 yes
C(1) C(2) H(2) 120.32(3) 1_555 1_555 1_555 yes
C(3) C(2) H(2) 120.21(3) 1_555 1_555 1_555 yes
C(2) C(3) C(4) 119.18(3) 1_555 1_555 1_555 yes
C(2) C(3) H(3) 120.31(3) 1_555 1_555 1_555 yes
C(4) C(3) H(3) 120.51(3) 1_555 1_555 1_555 yes
C(3) C(4) C(5) 123.38(3) 1_555 1_555 1_555 yes
C(3) C(4) C(12) 117.38(2) 1_555 1_555 1_555 yes
C(5) C(4) C(12) 119.22(2) 1_555 1_555 1_555 yes
C(4) C(5) C(6) 120.91(3) 1_555 1_555 1_555 yes
C(4) C(5) H(5) 119.61(3) 1_555 1_555 1_555 yes
C(6) C(5) H(5) 119.48(3) 1_555 1_555 1_555 yes
C(5) C(6) C(7) 120.89(2) 1_555 1_555 1_555 yes
C(5) C(6) H(6) 119.49(3) 1_555 1_555 1_555 yes
C(7) C(6) H(6) 119.63(3) 1_555 1_555 1_555 yes
C(6) C(7) C(8) 122.90(2) 1_555 1_555 1_555 yes
C(6) C(7) C(11) 119.50(2) 1_555 1_555 1_555 yes
C(8) C(7) C(11) 117.60(2) 1_555 1_555 1_555 yes
C(7) C(8) C(9) 119.19(2) 1_555 1_555 1_555 yes
C(7) C(8) H(8) 120.45(3) 1_555 1_555 1_555 yes
C(9) C(8) H(8) 120.36(3) 1_555 1_555 1_555 yes
C(8) C(9) C(10) 119.11(3) 1_555 1_555 1_555 yes
C(8) C(9) H(9) 120.37(3) 1_555 1_555 1_555 yes
C(10) C(9) H(9) 120.51(3) 1_555 1_555 1_555 yes
N(2) C(10) C(9) 123.02(3) 1_555 1_555 1_555 yes
N(2) C(10) H(10) 118.53(2) 1_555 1_555 1_555 yes
C(9) C(10) H(10) 118.45(2) 1_555 1_555 1_555 yes
N(2) C(11) C(7) 122.81(2) 1_555 1_555 1_555 yes
N(2) C(11) C(12) 117.67(2) 1_555 1_555 1_555 yes
C(7) C(11) C(12) 119.50(2) 1_555 1_555 1_555 yes
N(1) C(12) C(4) 122.73(2) 1_555 1_555 1_555 yes
N(1) C(12) C(11) 117.31(2) 1_555 1_555 1_555 yes
C(4) C(12) C(11) 119.93(2) 1_555 1_555 1_555 yes
S(1) C(13) C(14) 122.734(18) 1_555 1_555 1_555 yes
S(1) C(13) C(18) 119.100(18) 1_555 1_555 1_555 yes
C(14) C(13) C(18) 118.06(2) 1_555 1_555 1_555 yes
C(13) C(14) C(15) 120.59(2) 1_555 1_555 1_555 yes
C(13) C(14) H(14) 119.71(2) 1_555 1_555 1_555 yes
C(15) C(14) H(14) 119.70(2) 1_555 1_555 1_555 yes
C(14) C(15) C(16) 121.47(2) 1_555 1_555 1_555 yes
C(14) C(15) H(15) 119.33(2) 1_555 1_555 1_555 yes
C(16) C(15) H(15) 119.20(2) 1_555 1_555 1_555 yes
C(15) C(16) C(17) 117.81(2) 1_555 1_555 1_555 yes
C(15) C(16) C(25) 120.90(2) 1_555 1_555 1_555 yes
C(17) C(16) C(25) 121.30(2) 1_555 1_555 1_555 yes
C(16) C(17) C(18) 121.23(2) 1_555 1_555 1_555 yes
C(16) C(17) H(17) 119.40(2) 1_555 1_555 1_555 yes
C(18) C(17) H(17) 119.37(2) 1_555 1_555 1_555 yes
C(13) C(18) C(17) 120.84(2) 1_555 1_555 1_555 yes
C(13) C(18) H(18) 119.60(2) 1_555 1_555 1_555 yes
C(17) C(18) H(18) 119.55(2) 1_555 1_555 1_555 yes
S(2) C(19) C(20) 119.96(2) 1_555 1_555 1_555 yes
S(2) C(19) C(24) 121.92(2) 1_555 1_555 1_555 yes
C(20) C(19) C(24) 118.07(2) 1_555 1_555 1_555 yes
C(19) C(20) C(21) 120.98(3) 1_555 1_555 1_555 yes
C(19) C(20) H(20) 119.50(3) 1_555 1_555 1_555 yes
C(21) C(20) H(20) 119.52(3) 1_555 1_555 1_555 yes
C(20) C(21) C(22) 121.17(3) 1_555 1_555 1_555 yes
C(20) C(21) H(21) 119.42(3) 1_555 1_555 1_555 yes
C(22) C(21) H(21) 119.41(3) 1_555 1_555 1_555 yes
C(21) C(22) C(23) 117.91(2) 1_555 1_555 1_555 yes
C(21) C(22) C(26) 120.25(3) 1_555 1_555 1_555 yes
C(23) C(22) C(26) 121.83(3) 1_555 1_555 1_555 yes
C(22) C(23) C(24) 121.18(3) 1_555 1_555 1_555 yes
C(22) C(23) H(23) 119.41(2) 1_555 1_555 1_555 yes
C(24) C(23) H(23) 119.41(3) 1_555 1_555 1_555 yes
C(19) C(24) C(23) 120.62(2) 1_555 1_555 1_555 yes
C(19) C(24) H(24) 119.66(2) 1_555 1_555 1_555 yes
C(23) C(24) H(24) 119.73(3) 1_555 1_555 1_555 yes
C(16) C(25) H(251) 112.90(2) 1_555 1_555 1_555 yes
C(16) C(25) H(253) 112.56(2) 1_555 1_555 1_555 yes
C(16) C(25) H(252) 107.98(3) 1_555 1_555 1_555 yes
H(251) C(25) H(253) 108.64(3) 1_555 1_555 1_555 yes
H(251) C(25) H(252) 107.57(2) 1_555 1_555 1_555 yes
H(253) C(25) H(252) 106.91(2) 1_555 1_555 1_555 yes
C(22) C(26) H(261) 111.82(3) 1_555 1_555 1_555 yes
C(22) C(26) H(262) 112.00(3) 1_555 1_555 1_555 yes
C(22) C(26) H(263) 109.20(3) 1_555 1_555 1_555 yes
H(261) C(26) H(262) 110.37(3) 1_555 1_555 1_555 yes
H(261) C(26) H(263) 104.49(3) 1_555 1_555 1_555 yes
H(262) C(26) H(263) 108.64(3) 1_555 1_555 1_555 yes

loop_
_geom_bond_atom_site_label_1
_geom_bond_atom_site_label_2
_geom_bond_distance
_geom_bond_site_symmetry_1
_geom_bond_site_symmetry_2
_geom_bond_publ_flag
ZN(1) S(1) 2.25894(9) 1_555 1_555 yes
ZN(1) S(2) 2.27337(9) 1_555 1_555 yes
S(1) C(13) 1.7784(2) 1_555 1_555 yes
S(2) C(19) 1.7834(3) 1_555 1_555 yes
N(1) C(1) 1.3287(3) 1_555 1_555 yes
N(1) C(12) 1.3559(3) 1_555 1_555 yes
N(2) C(10) 1.3294(3) 1_555 1_555 yes
N(2) C(11) 1.3592(3) 1_555 1_555 yes
C(1) C(2) 1.4052(4) 1_555 1_555 yes
C(1) H(1) 1.0837(3) 1_555 1_555 yes
C(2) C(3) 1.3822(5) 1_555 1_555 yes
C(2) H(2) 1.0818(3) 1_555 1_555 yes
C(3) C(4) 1.4124(4) 1_555 1_555 yes
C(3) H(3) 1.0823(3) 1_555 1_555 yes
C(4) C(5) 1.4376(4) 1_555 1_555 yes
C(4) C(12) 1.4102(3) 1_555 1_555 yes
C(5) C(6) 1.3632(4) 1_555 1_555 yes
C(5) H(5) 1.0833(3) 1_555 1_555 yes
C(6) C(7) 1.4367(4) 1_555 1_555 yes
C(6) H(6) 1.0820(3) 1_555 1_555 yes
C(7) C(8) 1.4115(4) 1_555 1_555 yes
C(7) C(11) 1.4094(3) 1_555 1_555 yes
C(8) C(9) 1.3808(4) 1_555 1_555 yes
C(8) H(8) 1.0817(3) 1_555 1_555 yes
C(9) C(10) 1.4043(4) 1_555 1_555 yes
C(9) H(9) 1.0832(3) 1_555 1_555 yes
C(10) H(10) 1.0833(3) 1_555 1_555 yes
C(11) C(12) 1.4414(3) 1_555 1_555 yes
C(13) C(14) 1.4039(3) 1_555 1_555 yes
C(13) C(18) 1.4033(3) 1_555 1_555 yes
C(14) C(15) 1.3953(3) 1_555 1_555 yes
C(14) H(14) 1.0822(2) 1_555 1_555 yes
C(15) C(16) 1.3981(3) 1_555 1_555 yes
C(15) H(15) 1.0829(2) 1_555 1_555 yes
C(16) C(17) 1.3985(4) 1_555 1_555 yes
C(16) C(25) 1.5046(4) 1_555 1_555 yes
C(17) C(18) 1.3950(4) 1_555 1_555 yes
C(17) H(17) 1.0821(2) 1_555 1_555 yes
C(18) H(18) 1.0827(3) 1_555 1_555 yes
C(19) C(20) 1.4002(4) 1_555 1_555 yes
C(19) C(24) 1.4042(4) 1_555 1_555 yes
C(20) C(21) 1.3938(4) 1_555 1_555 yes
C(20) H(20) 1.0831(3) 1_555 1_555 yes
C(21) C(22) 1.3985(4) 1_555 1_555 yes
C(21) H(21) 1.0824(3) 1_555 1_555 yes
C(22) C(23) 1.4001(4) 1_555 1_555 yes
C(22) C(26) 1.5048(4) 1_555 1_555 yes
C(23) C(24) 1.3982(4) 1_555 1_555 yes
C(23) H(23) 1.0831(3) 1_555 1_555 yes
C(24) H(24) 1.0828(3) 1_555 1_555 yes
C(25) H(251) 1.0593(3) 1_555 1_555 yes
C(25) H(253) 1.0599(3) 1_555 1_555 yes
C(25) H(252) 1.0581(3) 1_555 1_555 yes
C(26) H(261) 1.0585(3) 1_555 1_555 yes
C(26) H(262) 1.0597(4) 1_555 1_555 yes
C(26) H(263) 1.0586(4) 1_555 1_555 yes

loop_
_atom_site_anharm_gc_c_label
_atom_site_anharm_gc_c_111
_atom_site_anharm_gc_c_222
_atom_site_anharm_gc_c_333
_atom_site_anharm_gc_c_112
_atom_site_anharm_gc_c_122
_atom_site_anharm_gc_c_113
_atom_site_anharm_gc_c_133
_atom_site_anharm_gc_c_223
_atom_site_anharm_gc_c_233
_atom_site_anharm_gc_c_123
Zn(1) 0.000028(6) -0.0000014(6) -0.000006(3) 0.0000140(15) 0.0000056(7) -0.000008(3) -0.000007(2) 0.0000013(5) -0.0000035(9) -0.0000035(9)

loop_
_atom_site_anharm_gc_d_label
_atom_site_anharm_gc_d_1111
_atom_site_anharm_gc_d_2222
_atom_site_anharm_gc_d_3333
_atom_site_anharm_gc_d_1112
_atom_site_anharm_gc_d_1222
_atom_site_anharm_gc_d_1113
_atom_site_anharm_gc_d_1333
_atom_site_anharm_gc_d_2223
_atom_site_anharm_gc_d_2333
_atom_site_anharm_gc_d_1122
_atom_site_anharm_gc_d_1133
_atom_site_anharm_gc_d_2233
_atom_site_anharm_gc_d_1123
_atom_site_anharm_gc_d_1223
_atom_site_anharm_gc_d_1233
Zn(1) 0.000070(4) 0.00000019(15) 0.0000145(15) 0.0000006(9) 0.00000013(18) 0.0000132(16) 0.0000149(10) 0.00000026(13) 0.0000001(4) 0.0000061(3) 0.0000113(11) -0.00000017(16) 0.0000002(4) -0.00000158(15) 0.0000001(3)
